data_4129754
loop_
_publ_author_name
'Ryan, Se\'an T J'
'Young, Ryan M.'
'Henkelis, James J.'
'Hafezi, Nema'
'Vermeulen, Nicolaas A.'
'Hennig, Andreas'
'Dale, Edward J.'
'Wu, Yilei'
'Krzyaniak, Matthew D.'
'Fox, Athan'
'Nau, Werner M.'
'Wasielewski, Michael R.'
'Stoddart, J. Fraser'
'Scherman, Oren A.'

_publ_section_title
;
 Energy and Electron Transfer Dynamics within a Series of Perylene
 Diimide/Cyclophane Systems.
;
_journal_issue 48
_journal_name_full 'Journal of the American Chemical Society'
_journal_page_first 15299
_journal_page_last 15307
_journal_paper_doi 10.1021/jacs.5b10329
_journal_volume 137
_journal_year 2015
_chemical_formula_moiety 'C44 H36 N4 S2 4+, 4(F6 P -), 2(C2 H3 N)'
_chemical_formula_sum 'C48 H42 F24 N6 P4 S2'
_chemical_formula_weight 1346.87
_space_group_crystal_system triclinic
_space_group_IT_number 2
_space_group_name_Hall '-P 1'
_space_group_name_H-M_alt 'P -1'
_atom_sites_solution_hydrogens geom
_audit_creation_method SHELXL-2013
_cell_angle_alpha 89.292(2)
_cell_angle_beta 83.763(2)
_cell_angle_gamma 73.444(2)
_cell_formula_units_Z 1
_cell_length_a 7.7663(3)
_cell_length_b 10.6382(4)
_cell_length_c 17.0714(7)
_cell_measurement_reflns_used 8574
_cell_measurement_temperature 180(2)
_cell_measurement_theta_max 56.10
_cell_measurement_theta_min 2.60
_cell_volume 1343.70(9)
_computing_cell_refinement 'SAINT (Bruker, 2014)'
_computing_data_collection 'APEX2 (Bruker, 2014)'
_computing_data_reduction SAINT
_computing_molecular_graphics 'Mercury (Macrae et al., 2008)'
_computing_publication_material SHELXL-2013
_computing_structure_refinement 'SHELXL-2013 (Sheldrick, 2013)'
_computing_structure_solution 'SHELXT (Sheldrick, 2014)'
_diffrn_ambient_temperature 180(2)
_diffrn_measured_fraction_theta_full 0.700
_diffrn_measured_fraction_theta_max 0.968
_diffrn_measurement_device_type 'Bruker D8-QUEST PHOTON-100'
_diffrn_measurement_method '\w and \f-scans'
_diffrn_radiation_type CuK\a
_diffrn_radiation_wavelength 1.54178
_diffrn_reflns_av_R_equivalents 0.0282
_diffrn_reflns_av_unetI/netI 0.0251
_diffrn_reflns_Laue_measured_fraction_full 0.700
_diffrn_reflns_Laue_measured_fraction_max 0.968
_diffrn_reflns_limit_h_max 8
_diffrn_reflns_limit_h_min -8
_diffrn_reflns_limit_k_max 11
_diffrn_reflns_limit_k_min -11
_diffrn_reflns_limit_l_max 18
_diffrn_reflns_limit_l_min -18
_diffrn_reflns_number 13583
_diffrn_reflns_point_group_measured_fraction_full 0.700
_diffrn_reflns_point_group_measured_fraction_max 0.968
_diffrn_reflns_theta_full 67.679
_diffrn_reflns_theta_max 56.108
_diffrn_reflns_theta_min 2.604
_diffrn_source 'Incoatec I\mS Cu microsource'
_exptl_absorpt_coefficient_mu 3.185
_exptl_absorpt_correction_T_max 1.000
_exptl_absorpt_correction_T_min 0.834
_exptl_absorpt_correction_type multi-scan
_exptl_absorpt_process_details 'SADABS (Bruker, 2013)'
_exptl_crystal_colour yellow
_exptl_crystal_density_diffrn 1.664
_exptl_crystal_description block
_exptl_crystal_F_000 680
_exptl_crystal_size_max 0.150
_exptl_crystal_size_mid 0.140
_exptl_crystal_size_min 0.060
_refine_diff_density_max 0.913
_refine_diff_density_min -0.641
_refine_diff_density_rms 0.072
_refine_ls_extinction_method none
_refine_ls_goodness_of_fit_ref 1.049
_refine_ls_hydrogen_treatment constr
_refine_ls_matrix_type full
_refine_ls_number_parameters 380
_refine_ls_number_reflns 3412
_refine_ls_number_restraints 0
_refine_ls_restrained_S_all 1.049
_refine_ls_R_factor_all 0.0676
_refine_ls_R_factor_gt 0.0554
_refine_ls_shift/su_max 0.000
_refine_ls_shift/su_mean 0.000
_refine_ls_structure_factor_coef Fsqd
_refine_ls_weighting_details 'w=1/[\s^2^(Fo^2^)+(0.0471P)^2^+4.8041P] where P=(Fo^2^+2Fc^2^)/3'
_refine_ls_weighting_scheme calc
_refine_ls_wR_factor_gt 0.1270
_refine_ls_wR_factor_ref 0.1363
_reflns_Friedel_coverage 0.000
_reflns_number_gt 2891
_reflns_number_total 3412
_reflns_threshold_expression 'I > 2\s(I)'
_cod_data_source_file ja5b10329_si_004.cif
_cod_data_source_block sc1401
_cod_database_code 4129754
_shelx_space_group_comment
;
The symmetry employed for this shelxl refinement is uniquely defined
by the following loop, which should always be used as a source of
symmetry information in preference to the above space-group names.
They are only intended as comments.
;
_shelx_estimated_absorpt_t_min 0.647
_shelx_estimated_absorpt_t_max 0.832
_shelxl_version_number 2013-4

loop_
_space_group_symop_operation_xyz
'x, y, z'
'-x, -y, -z'

loop_
_atom_site_label
_atom_site_type_symbol
_atom_site_fract_x
_atom_site_fract_y
_atom_site_fract_z
_atom_site_U_iso_or_equiv
_atom_site_adp_type
_atom_site_occupancy
_atom_site_site_symmetry_order
_atom_site_calc_flag
_atom_site_refinement_flags_posn
_atom_site_refinement_flags_adp
S1 S 0.78749(15) 0.18460(11) 0.44777(6) 0.0292(3) Uani 1 1 d . .
C1" C 0.7405(6) 0.0955(4) 0.3735(3) 0.0277(10) Uani 1 1 d . .
C2" C 0.7100(6) -0.0178(5) 0.4018(3) 0.0341(11) Uani 1 1 d . .
H2" H 0.6802 -0.0794 0.3699 0.041 Uiso 1 1 calc R U
C3" C 0.7268(6) -0.0344(4) 0.4828(3) 0.0317(11) Uani 1 1 d . .
H3" H 0.7114 -0.1087 0.5110 0.038 Uiso 1 1 calc R U
C4" C 0.7680(6) 0.0687(4) 0.5168(2) 0.0248(10) Uani 1 1 d . .
N1 N 0.6917(5) 0.2683(4) 0.1498(2) 0.0295(9) Uani 1 1 d . .
C1 C 0.6515(6) 0.3437(4) 0.0761(2) 0.0326(11) Uani 1 1 d . .
H1A H 0.6062 0.2924 0.0394 0.039 Uiso 1 1 calc R U
H1B H 0.7633 0.3594 0.0498 0.039 Uiso 1 1 calc R U
C2 C 0.7690(6) 0.3166(5) 0.2041(3) 0.0338(11) Uani 1 1 d . .
H2 H 0.8080 0.3924 0.1927 0.041 Uiso 1 1 calc R U
C3 C 0.7929(6) 0.2590(5) 0.2756(3) 0.0328(11) Uani 1 1 d . .
H3 H 0.8506 0.2939 0.3127 0.039 Uiso 1 1 calc R U
C4 C 0.6455(6) 0.1575(5) 0.1633(3) 0.0344(11) Uani 1 1 d . .
H4 H 0.5984 0.1205 0.1232 0.041 Uiso 1 1 calc R U
C5 C 0.6654(6) 0.0963(4) 0.2346(3) 0.0334(11) Uani 1 1 d . .
H5 H 0.6325 0.0173 0.2432 0.040 Uiso 1 1 calc R U
C6 C 0.7335(5) 0.1496(4) 0.2944(2) 0.0254(10) Uani 1 1 d . .
C7 C 0.7979(5) 0.0890(4) 0.5978(2) 0.0258(10) Uani 1 1 d . .
C8 C 0.8473(6) 0.1999(4) 0.6193(3) 0.0295(11) Uani 1 1 d . .
H8 H 0.8612 0.2622 0.5806 0.035 Uiso 1 1 calc R U
N2 N 0.8568(5) 0.1323(3) 0.7513(2) 0.0284(9) Uani 1 1 d . .
C9 C 0.8754(6) 0.2191(4) 0.6949(3) 0.0316(11) Uani 1 1 d . .
H9 H 0.9087 0.2948 0.7083 0.038 Uiso 1 1 calc R U
C10 C 0.7780(6) 0.0016(4) 0.6578(3) 0.0285(10) Uani 1 1 d . .
H10 H 0.7434 -0.0744 0.6463 0.034 Uiso 1 1 calc R U
C11 C 0.8082(6) 0.0252(4) 0.7331(3) 0.0311(11) Uani 1 1 d . .
H11 H 0.7945 -0.0350 0.7732 0.037 Uiso 1 1 calc R U
C12 C 0.8839(7) 0.1613(4) 0.8339(2) 0.0345(11) Uani 1 1 d . .
H12A H 1.0075 0.1691 0.8356 0.041 Uiso 1 1 calc R U
H12B H 0.8691 0.0891 0.8687 0.041 Uiso 1 1 calc R U
C13 C 0.7462(6) 0.2884(4) 0.8621(2) 0.0278(10) Uani 1 1 d . .
C14 C 0.7981(6) 0.4018(4) 0.8683(2) 0.0317(11) Uani 1 1 d . .
H14 H 0.9222 0.3981 0.8586 0.038 Uiso 1 1 calc R U
C15 C 0.6707(6) 0.5206(5) 0.8886(2) 0.0310(11) Uani 1 1 d . .
H15 H 0.7076 0.5979 0.8924 0.037 Uiso 1 1 calc R U
C16 C 0.5665(6) 0.2936(5) 0.8778(3) 0.0331(11) Uani 1 1 d . .
H16 H 0.5301 0.2160 0.8743 0.040 Uiso 1 1 calc R U
C17 C 0.4382(6) 0.4126(5) 0.8987(2) 0.0332(11) Uani 1 1 d . .
H17 H 0.3145 0.4156 0.9098 0.040 Uiso 1 1 calc R U
C18 C 0.4893(6) 0.5266(4) 0.9035(2) 0.0272(10) Uani 1 1 d . .
P1 P 0.21451(17) 0.39410(12) 0.35539(8) 0.0393(4) Uani 1 1 d . .
F1 F 0.2501(6) 0.2832(3) 0.2890(2) 0.0879(12) Uani 1 1 d . .
F2 F 0.3563(4) 0.4531(4) 0.3065(2) 0.0745(11) Uani 1 1 d . .
F3 F 0.0612(4) 0.4845(4) 0.3083(2) 0.0779(11) Uani 1 1 d . .
F4 F 0.1793(6) 0.5043(3) 0.4203(2) 0.0859(12) Uani 1 1 d . .
F5 F 0.3671(4) 0.2999(4) 0.4005(2) 0.0796(11) Uani 1 1 d . .
F6 F 0.0714(4) 0.3338(3) 0.4027(2) 0.0677(10) Uani 1 1 d . .
P2 P 0.18410(16) 0.15751(12) 0.02344(8) 0.0359(3) Uani 1 1 d . .
F7 F 0.1347(6) 0.1693(4) 0.1149(2) 0.0934(13) Uani 1 1 d . .
F8 F 0.2332(5) 0.1465(4) -0.0701(2) 0.0841(12) Uani 1 1 d . .
F9 F -0.0054(4) 0.1347(3) 0.0139(3) 0.0874(14) Uani 1 1 d . .
F10 F 0.2737(5) 0.0053(3) 0.0268(3) 0.0838(12) Uani 1 1 d . .
F11 F 0.0932(4) 0.3098(3) 0.0173(2) 0.0648(10) Uani 1 1 d . .
F12 F 0.3719(4) 0.1850(3) 0.02995(18) 0.0519(8) Uani 1 1 d . .
N53 N 0.6642(10) 0.7364(6) 0.2869(4) 0.091(2) Uani 1 1 d . .
C52 C 0.6529(9) 0.6664(7) 0.3372(4) 0.0643(18) Uani 1 1 d . .
C51 C 0.6374(9) 0.5801(7) 0.4010(4) 0.0736(19) Uani 1 1 d . .
H51A H 0.5778 0.6320 0.4485 0.088 Uiso 1 1 calc R U
H51B H 0.7582 0.5265 0.4109 0.088 Uiso 1 1 calc R U
H51C H 0.5657 0.5229 0.3873 0.088 Uiso 1 1 calc R U

loop_
_atom_site_aniso_label
_atom_site_aniso_U_11
_atom_site_aniso_U_22
_atom_site_aniso_U_33
_atom_site_aniso_U_23
_atom_site_aniso_U_13
_atom_site_aniso_U_12
S1 0.0387(7) 0.0284(6) 0.0211(6) 0.0017(5) -0.0077(5) -0.0089(5)
C1" 0.023(2) 0.031(3) 0.026(3) -0.005(2) -0.0038(19) -0.003(2)
C2" 0.041(3) 0.033(3) 0.030(3) -0.005(2) -0.009(2) -0.011(2)
C3" 0.036(3) 0.031(3) 0.029(3) 0.004(2) -0.004(2) -0.011(2)
C4" 0.025(2) 0.024(2) 0.023(2) 0.0014(19) -0.0028(18) -0.0026(19)
N1 0.029(2) 0.035(2) 0.020(2) -0.0038(17) -0.0060(16) -0.0002(18)
C1 0.037(3) 0.041(3) 0.015(2) 0.002(2) -0.005(2) -0.004(2)
C2 0.038(3) 0.038(3) 0.027(3) 0.003(2) -0.009(2) -0.012(2)
C3 0.035(3) 0.039(3) 0.027(3) 0.001(2) -0.010(2) -0.012(2)
C4 0.035(3) 0.038(3) 0.028(3) -0.008(2) -0.010(2) -0.005(2)
C5 0.037(3) 0.029(3) 0.034(3) 0.001(2) -0.009(2) -0.007(2)
C6 0.021(2) 0.033(3) 0.019(2) -0.0030(19) -0.0047(18) -0.001(2)
C7 0.023(2) 0.024(2) 0.026(2) -0.0018(19) -0.0028(19) 0.0011(19)
C8 0.041(3) 0.024(2) 0.023(3) 0.0035(19) -0.005(2) -0.009(2)
N2 0.038(2) 0.025(2) 0.019(2) 0.0003(16) -0.0043(16) -0.0036(17)
C9 0.044(3) 0.023(2) 0.028(3) 0.000(2) -0.007(2) -0.009(2)
C10 0.032(3) 0.021(2) 0.031(3) 0.003(2) -0.004(2) -0.006(2)
C11 0.038(3) 0.027(3) 0.025(3) 0.009(2) -0.002(2) -0.003(2)
C12 0.052(3) 0.032(3) 0.017(2) 0.002(2) -0.012(2) -0.006(2)
C13 0.041(3) 0.030(3) 0.013(2) 0.0024(18) -0.0097(19) -0.008(2)
C14 0.029(3) 0.040(3) 0.024(3) -0.002(2) -0.003(2) -0.006(2)
C15 0.039(3) 0.036(3) 0.020(2) -0.004(2) -0.005(2) -0.015(2)
C16 0.044(3) 0.035(3) 0.024(2) 0.003(2) -0.007(2) -0.016(2)
C17 0.032(3) 0.048(3) 0.020(2) 0.003(2) -0.005(2) -0.011(2)
C18 0.034(3) 0.032(3) 0.015(2) 0.0013(19) -0.0048(19) -0.008(2)
P1 0.0319(7) 0.0293(7) 0.0563(9) 0.0061(6) -0.0043(6) -0.0087(6)
F1 0.144(4) 0.051(2) 0.065(2) -0.0063(18) -0.005(2) -0.024(2)
F2 0.058(2) 0.105(3) 0.074(2) 0.025(2) -0.0021(17) -0.048(2)
F3 0.051(2) 0.078(2) 0.099(3) 0.040(2) -0.0175(19) -0.0061(18)
F4 0.146(4) 0.049(2) 0.068(2) -0.0143(18) 0.012(2) -0.043(2)
F5 0.050(2) 0.097(3) 0.077(2) 0.031(2) -0.0171(18) 0.0048(19)
F6 0.061(2) 0.067(2) 0.084(2) 0.0216(18) 0.0006(18) -0.0372(18)
P2 0.0332(7) 0.0298(7) 0.0436(8) 0.0004(6) -0.0026(6) -0.0078(5)
F7 0.103(3) 0.111(3) 0.042(2) 0.013(2) 0.015(2) -0.001(2)
F8 0.076(2) 0.130(3) 0.050(2) -0.021(2) -0.0135(18) -0.032(2)
F9 0.0397(18) 0.051(2) 0.172(4) -0.037(2) 0.011(2) -0.0212(16)
F10 0.056(2) 0.0375(19) 0.143(4) 0.009(2) 0.018(2) -0.0008(16)
F11 0.0488(19) 0.0383(17) 0.108(3) 0.0168(17) -0.0215(18) -0.0087(15)
F12 0.0340(16) 0.0594(19) 0.064(2) -0.0088(16) -0.0142(14) -0.0131(14)
N53 0.130(6) 0.069(4) 0.081(5) -0.011(4) -0.045(4) -0.028(4)
C52 0.069(4) 0.050(4) 0.073(5) -0.019(4) -0.029(4) -0.006(3)
C51 0.059(4) 0.070(5) 0.085(5) -0.013(4) -0.003(4) -0.009(3)

loop_
_atom_type_symbol
_atom_type_description
_atom_type_scat_dispersion_real
_atom_type_scat_dispersion_imag
_atom_type_scat_source
C C 0.0181 0.0091 'International Tables Vol C Tables 4.2.6.8 and 6.1.1.4'
H H 0.0000 0.0000 'International Tables Vol C Tables 4.2.6.8 and 6.1.1.4'
N N 0.0311 0.0180 'International Tables Vol C Tables 4.2.6.8 and 6.1.1.4'
F F 0.0727 0.0534 'International Tables Vol C Tables 4.2.6.8 and 6.1.1.4'
P P 0.2955 0.4335 'International Tables Vol C Tables 4.2.6.8 and 6.1.1.4'
S S 0.3331 0.5567 'International Tables Vol C Tables 4.2.6.8 and 6.1.1.4'

loop_
_geom_angle_atom_site_label_1
_geom_angle_atom_site_label_2
_geom_angle_atom_site_label_3
_geom_angle
_geom_angle_site_symmetry_1
_geom_angle_site_symmetry_3
C4" S1 C1" 92.4(2) . .
C2" C1" C6 130.6(4) . .
C2" C1" S1 110.7(3) . .
C6 C1" S1 118.7(3) . .
C1" C2" C3" 113.5(4) . .
C1" C2" H2" 123.2 . .
C3" C2" H2" 123.2 . .
C4" C3" C2" 112.7(4) . .
C4" C3" H3" 123.6 . .
C2" C3" H3" 123.6 . .
C3" C4" C7 130.0(4) . .
C3" C4" S1 110.7(3) . .
C7 C4" S1 119.3(3) . .
C4 N1 C2 119.9(4) . .
C4 N1 C1 121.3(4) . .
C2 N1 C1 118.7(4) . .
N1 C1 C18 109.5(3) . 2_666
N1 C1 H1A 109.8 . .
C18 C1 H1A 109.8 2_666 .
N1 C1 H1B 109.8 . .
C18 C1 H1B 109.8 2_666 .
H1A C1 H1B 108.2 . .
N1 C2 C3 121.3(4) . .
N1 C2 H2 119.4 . .
C3 C2 H2 119.4 . .
C2 C3 C6 120.5(4) . .
C2 C3 H3 119.8 . .
C6 C3 H3 119.8 . .
N1 C4 C5 120.9(4) . .
N1 C4 H4 119.5 . .
C5 C4 H4 119.5 . .
C4 C5 C6 120.3(4) . .
C4 C5 H5 119.8 . .
C6 C5 H5 119.8 . .
C3 C6 C5 116.7(4) . .
C3 C6 C1" 121.1(4) . .
C5 C6 C1" 122.3(4) . .
C10 C7 C8 116.7(4) . .
C10 C7 C4" 122.6(4) . .
C8 C7 C4" 120.7(4) . .
C9 C8 C7 120.9(4) . .
C9 C8 H8 119.6 . .
C7 C8 H8 119.6 . .
C11 N2 C9 120.0(4) . .
C11 N2 C12 121.6(4) . .
C9 N2 C12 118.4(4) . .
N2 C9 C8 121.0(4) . .
N2 C9 H9 119.5 . .
C8 C9 H9 119.5 . .
C11 C10 C7 120.3(4) . .
C11 C10 H10 119.9 . .
C7 C10 H10 119.9 . .
N2 C11 C10 121.2(4) . .
N2 C11 H11 119.4 . .
C10 C11 H11 119.4 . .
N2 C12 C13 108.8(3) . .
N2 C12 H12A 109.9 . .
C13 C12 H12A 109.9 . .
N2 C12 H12B 109.9 . .
C13 C12 H12B 109.9 . .
H12A C12 H12B 108.3 . .
C16 C13 C14 119.5(4) . .
C16 C13 C12 120.1(4) . .
C14 C13 C12 120.3(4) . .
C15 C14 C13 120.7(4) . .
C15 C14 H14 119.7 . .
C13 C14 H14 119.7 . .
C14 C15 C18 120.0(4) . .
C14 C15 H15 120.0 . .
C18 C15 H15 120.0 . .
C13 C16 C17 120.0(4) . .
C13 C16 H16 120.0 . .
C17 C16 H16 120.0 . .
C18 C17 C16 120.6(4) . .
C18 C17 H17 119.7 . .
C16 C17 H17 119.7 . .
C17 C18 C15 119.2(4) . .
C17 C18 C1 120.3(4) . 2_666
C15 C18 C1 120.4(4) . 2_666
F4 P1 F2 90.4(2) . .
F4 P1 F6 90.7(2) . .
F2 P1 F6 178.8(2) . .
F4 P1 F5 91.2(2) . .
F2 P1 F5 91.6(2) . .
F6 P1 F5 89.0(2) . .
F4 P1 F3 90.7(2) . .
F2 P1 F3 88.89(19) . .
F6 P1 F3 90.50(19) . .
F5 P1 F3 178.1(2) . .
F4 P1 F1 179.5(2) . .
F2 P1 F1 89.3(2) . .
F6 P1 F1 89.7(2) . .
F5 P1 F1 89.1(2) . .
F3 P1 F1 89.0(2) . .
F7 P2 F10 92.2(2) . .
F7 P2 F11 89.4(2) . .
F10 P2 F11 178.3(2) . .
F7 P2 F12 91.9(2) . .
F10 P2 F12 91.20(18) . .
F11 P2 F12 89.46(16) . .
F7 P2 F9 89.9(2) . .
F10 P2 F9 90.63(19) . .
F11 P2 F9 88.67(18) . .
F12 P2 F9 177.4(2) . .
F7 P2 F8 179.5(2) . .
F10 P2 F8 88.2(2) . .
F11 P2 F8 90.2(2) . .
F12 P2 F8 88.35(18) . .
F9 P2 F8 89.9(2) . .
N53 C52 C51 179.2(8) . .
C52 C51 H51A 109.5 . .
C52 C51 H51B 109.5 . .
H51A C51 H51B 109.5 . .
C52 C51 H51C 109.5 . .
H51A C51 H51C 109.5 . .
H51B C51 H51C 109.5 . .

loop_
_geom_bond_atom_site_label_1
_geom_bond_atom_site_label_2
_geom_bond_distance
_geom_bond_site_symmetry_2
S1 C4" 1.722(4) .
S1 C1" 1.723(4) .
C1" C2" 1.366(6) .
C1" C6 1.461(6) .
C2" C3" 1.408(6) .
C2" H2" 0.9500 .
C3" C4" 1.378(6) .
C3" H3" 0.9500 .
C4" C7 1.454(6) .
N1 C4 1.337(6) .
N1 C2 1.339(6) .
N1 C1 1.497(5) .
C1 C18 1.513(6) 2_666
C1 H1A 0.9900 .
C1 H1B 0.9900 .
C2 C3 1.366(6) .
C2 H2 0.9500 .
C3 C6 1.391(6) .
C3 H3 0.9500 .
C4 C5 1.376(6) .
C4 H4 0.9500 .
C5 C6 1.395(6) .
C5 H5 0.9500 .
C7 C10 1.402(6) .
C7 C8 1.404(6) .
C8 C9 1.359(6) .
C8 H8 0.9500 .
N2 C11 1.348(6) .
N2 C9 1.351(6) .
N2 C12 1.498(5) .
C9 H9 0.9500 .
C10 C11 1.370(6) .
C10 H10 0.9500 .
C11 H11 0.9500 .
C12 C13 1.511(6) .
C12 H12A 0.9900 .
C12 H12B 0.9900 .
C13 C16 1.377(6) .
C13 C14 1.386(6) .
C14 C15 1.385(6) .
C14 H14 0.9500 .
C15 C18 1.388(6) .
C15 H15 0.9500 .
C16 C17 1.392(7) .
C16 H16 0.9500 .
C17 C18 1.385(6) .
C17 H17 0.9500 .
C18 C1 1.513(6) 2_666
P1 F4 1.569(4) .
P1 F2 1.576(3) .
P1 F6 1.581(3) .
P1 F5 1.583(3) .
P1 F3 1.590(3) .
P1 F1 1.591(4) .
P2 F7 1.564(4) .
P2 F10 1.573(3) .
P2 F11 1.580(3) .
P2 F12 1.582(3) .
P2 F9 1.584(3) .
P2 F8 1.599(4) .
N53 C52 1.141(9) .
C52 C51 1.433(10) .
C51 H51A 0.9800 .
C51 H51B 0.9800 .
C51 H51C 0.9800 .
